data_4131844
loop_
_publ_author_name
'Yan, Yong'
'O'Connor, Alice E'
'Kanthasamy, Gopikkaa'
'Atkinson, George'
'Allan, David R.'
'Blake, Alexander J.'
'Schr\"oder, Martin'

_publ_section_title
;
 Unusual and Tunable Negative Linear Compressibility in the Metal-Organic
 Framework MFM-133(M) (M = Zr, Hf).
;
_journal_issue 11
_journal_name_full 'Journal of the American Chemical Society'
_journal_page_first 3952
_journal_page_last 3958
_journal_paper_doi 10.1021/jacs.7b11747
_journal_volume 140
_journal_year 2018
_chemical_formula_moiety 'C88 H72 Hf6 O32'
_chemical_formula_sum 'C88 H72 Hf6 O32'
_chemical_formula_weight 2708.36
_space_group_crystal_system tetragonal
_space_group_IT_number 128
_space_group_name_Hall '-P 4 2n'
_space_group_name_H-M_alt 'P 4/m n c'
_atom_sites_solution_hydrogens geom
_audit_creation_date 2017-03-19
_audit_creation_method
;
Olex2 1.2
(compiled 2015.09.30 svn.r3233 for OlexSys, GUI svn.r5103)
;
_cell_angle_alpha 90
_cell_angle_beta 90
_cell_angle_gamma 90
_cell_formula_units_Z 2
_cell_length_a 19.079(3)
_cell_length_b 19.079(3)
_cell_length_c 32.905(5)
_cell_measurement_reflns_used 2337
_cell_measurement_temperature 293(2)
_cell_measurement_theta_max 22.709
_cell_measurement_theta_min 1.871
_cell_volume 11978(3)
_computing_cell_refinement 'CrysAlisPro 1.171.38.41 (Rigaku OD, 2015)'
_computing_data_collection 'CrysAlisPro 1.171.38.41 (Rigaku OD, 2015)'
_computing_data_reduction 'CrysAlisPro 1.171.38.41 (Rigaku OD, 2015)'
_computing_molecular_graphics 'Olex2 (Dolomanov et al., 2009)'
_computing_publication_material 'Olex2 (Dolomanov et al., 2009)'
_computing_structure_refinement 'ShelXL (Sheldrick, 2015)'
_diffrn_ambient_temperature 293(2)
_diffrn_detector 'CCD plate'
_diffrn_measured_fraction_theta_full 0.257
_diffrn_measured_fraction_theta_max 0.257
_diffrn_measurement_details
;
List of Runs (angles in degrees, time in seconds):

  # Type    Start    End  Width  t~exp~   \w     \q     \k     \f   Frames
--------------------------------------------------------------------------
  1  \w   -105.00 -75.60   0.20    0.50    --   20.00  70.00 155.77  147
  2  \w   -105.00 -74.00   0.20    0.50    --   20.00  70.00 -24.23  155
  3  \w   -106.00 -66.00   0.20    0.50    --  -20.00 -70.00-155.77  200
  4  \w   -106.00 -66.00   0.20    0.50    --  -20.00 -70.00  24.23  200
  5  \w   -150.00 -94.00   0.20    0.50    --  -20.00  70.00 -24.23  280
  6  \w   -145.20 -94.00   0.20    0.50    --  -20.00  70.00 155.77  256
  7  \w    -93.20 -30.00   0.20    0.50    --   20.00 -70.00  24.23  316
  8  \w    -96.00 -30.00   0.20    0.50    --   20.00 -70.00-155.77  330
;
_diffrn_measurement_device 'four-circle diffractometer'
_diffrn_measurement_device_type 'dectris-CrysAlisPro-abstract goniometer imported dectris images'
_diffrn_measurement_method '\w scans'
_diffrn_orient_matrix_type 'CrysAlisPro convention (1999,Acta A55,543-557)'
_diffrn_orient_matrix_UB_11 -0.0019905000
_diffrn_orient_matrix_UB_12 0.0302821000
_diffrn_orient_matrix_UB_13 -0.0113502000
_diffrn_orient_matrix_UB_21 -0.0264858000
_diffrn_orient_matrix_UB_22 -0.0144964000
_diffrn_orient_matrix_UB_23 -0.0114818000
_diffrn_orient_matrix_UB_31 -0.0244211000
_diffrn_orient_matrix_UB_32 0.0132891000
_diffrn_orient_matrix_UB_33 0.0133283000
_diffrn_radiation_monochromator synchrotron
_diffrn_radiation_probe x-ray
_diffrn_radiation_type synchrotron
_diffrn_radiation_wavelength 0.6889
_diffrn_reflns_av_R_equivalents 0.3219
_diffrn_reflns_av_unetI/netI 0.3252
_diffrn_reflns_Laue_measured_fraction_full 0.257
_diffrn_reflns_Laue_measured_fraction_max 0.257
_diffrn_reflns_limit_h_max 15
_diffrn_reflns_limit_h_min -10
_diffrn_reflns_limit_k_max 10
_diffrn_reflns_limit_k_min -13
_diffrn_reflns_limit_l_max 33
_diffrn_reflns_limit_l_min -32
_diffrn_reflns_number 4233
_diffrn_reflns_point_group_measured_fraction_full 0.257
_diffrn_reflns_point_group_measured_fraction_max 0.257
_diffrn_reflns_theta_full 22.762
_diffrn_reflns_theta_max 22.762
_diffrn_reflns_theta_min 13.281
_diffrn_source 'Diamond Light Source Beamline I19'
_exptl_absorpt_coefficient_mu 2.382
_exptl_absorpt_correction_T_max 1.00000
_exptl_absorpt_correction_T_min 0.48463
_exptl_absorpt_correction_type multi-scan
_exptl_absorpt_process_details
;
CrysAlisPro 1.171.38.41 (Rigaku Oxford Diffraction, 2015)
Empirical absorption correction using spherical harmonics,
 implemented in SCALE3 ABSPACK scaling algorithm.
;
_exptl_crystal_density_diffrn 0.751
_exptl_crystal_description tablet
_exptl_crystal_F_000 2568
_refine_diff_density_max 1.34
_refine_diff_density_min -1.30
_refine_diff_density_rms 0.11
_refine_ls_extinction_method none
_refine_ls_goodness_of_fit_ref 1.052
_refine_ls_hydrogen_treatment constr
_refine_ls_matrix_type full
_refine_ls_number_parameters 76
_refine_ls_number_reflns 1171
_refine_ls_number_restraints 88
_refine_ls_restrained_S_all 4.432
_refine_ls_R_factor_all 0.236
_refine_ls_R_factor_gt 0.145
_refine_ls_shift/su_max 0.059
_refine_ls_shift/su_mean 0.006
_refine_ls_structure_factor_coef Fsqd
_refine_ls_weighting_details 'w=1/[\s^2^(Fo^2^)+(0.2000P)^2^] where P=(Fo^2^+2Fc^2^)/3'
_refine_ls_weighting_scheme calc
_refine_ls_wR_factor_gt 0.331
_refine_ls_wR_factor_ref 0.421
_reflns_number_gt 559
_reflns_number_total 1171
_reflns_threshold_expression 'I > 2\s(I)'
_cod_data_source_file HfMOF_All.cif
_cod_data_source_block HfMOF_29.7_kbar
_cod_original_cell_volume 11978(4)
_cod_database_code 4131844
_chemical_oxdiff_formula 'C88 H72 Hf6 O32'
_shelx_space_group_comment
;
The symmetry employed for this shelxl refinement is uniquely defined
by the following loop, which should always be used as a source of
symmetry information in preference to the above space-group names.
They are only intended as comments.
;
_reflns_odcompleteness_completeness 16.38
_reflns_odcompleteness_iscentric 1
_reflns_odcompleteness_theta 25.50
_olex2_refinement_description
;
1. Fixed Uiso
 At 1.2 times of:
  All C(H) groups
 At 1.5 times of:
  All C(H,H,H) groups
2. Restrained distances
 O13-C12
 1.41 with sigma of 0.01
 C12-O1
 1.41 with sigma of 0.01
 C6-C12 = C9-C3
 1.41 with sigma of 0.02
 C6-C12 = C9-C3
 1.41 with sigma of 0.01
 C9-C3 = C6-C12
 1.41 with sigma of 0.01
 Hf1-O13 = Hf2-O1
 2.11 with sigma of 0.02
 O1-C12 = O13-C12
 1.41 with sigma of 0.02
 C9-C15 = C9-C10
 1.41 with sigma of 0.02
 C10-C11 = C16-C17
 1.45 with sigma of 0.005
 C4-C5 = C7-C8
 1.39 with sigma of 0.01
 C6-C12 \\sim C9-C3
 with sigma of 0.01
 C9-C3 \\sim C6-C12
 with sigma of 0.01
 C11-C10 \\sim C16-C15 \\sim C17-C15
 with sigma of 0.01
 C9-C17 \\sim C15-C17 \\sim C9-C11 \\sim C11-C9D
 with sigma of 0.005
 C3-C7 \\sim C8-C6 \\sim C7-C5 \\sim C6-C4 \\sim C5-C3 \\sim C4-C8
 with sigma of 0.01
 C4-C3 \\sim C8-C3 \\sim C8-C7 \\sim C7-C6 \\sim C6-C5 \\sim C5-C4
 with sigma of 0.01
3. Restrained planarity
 C12, C6, C5, C4, C3, C9, C8, C7
 with sigma of 0.01
 C9, C3, C8, C7, C6, C12, C5, C4
 with sigma of 0.01
 C9, C3, C8, C4
 with sigma of 0.01
 C17, C15, C16, C10, C9, C11
 with sigma of 0.01
4. Rigid bond restraints
 C6, Hf2, Hf1, C8, C3, C5, C4, C7, C9, C10, C11, C12, C15, C16, C17, O1, O4,
 O13, O19, O20
 with sigma for 1-2 distances of 0.01 and sigma for 1-3 distances of 0.01
5. Uiso/Uaniso restraints and constraints
C6 \\sim Hf2 \\sim Hf1 \\sim C8 \\sim C3 \\sim C5 \\sim C4 \\sim C7 \\sim C9
\\sim C10 \\sim C11 \\sim C12 \\sim C15 \\sim C16 \\sim C17 \\sim O1 \\sim O4
\\sim O13 \\sim O19 \\sim O20: within 1.7A with sigma of 0.04 and sigma for
terminal atoms of 0.08
6. Others
 Fixed Sof: C16(0.5) C15(0.5) C15D(0.00001) C9D(0.00001) C10(0.5) C11(0.5)
 H11A(0.5) H11B(0.5) H11C(0.5)
 Fixed Uiso: C15D(0.05) C9D(0.05)
7.a Aromatic/amide H refined with riding coordinates:
 C4(H4), C5(H5), C7(H7), C8(H8)
7.b Fitted hexagon refined as free rotating group:
 C9(C16,C15,C15D,C9D,C10)
7.c Idealised Me refined as rotating group:
 C11(H11A,H11B,H11C), C17(H,HA,HB)
;
_shelx_shelxl_version_number 2014/7
_olex2_submission_special_instructions 'No special instructions were received'
_oxdiff_diffrn_reflns_filtered 10253
_oxdiff_exptl_absorpt_empirical_details
;
Empirical correction (ABSPACK) includes:
- Absorption correction using spherical harmonics
- Frame scaling
;
_oxdiff_exptl_absorpt_empirical_full_max 1.686
_oxdiff_exptl_absorpt_empirical_full_min 0.644

loop_
_space_group_symop_operation_xyz
'x, y, z'
'-x, -y, z'
'-y, x, z'
'y, -x, z'
'-x+1/2, y+1/2, -z+1/2'
'x+1/2, -y+1/2, -z+1/2'
'y+1/2, x+1/2, -z+1/2'
'-y+1/2, -x+1/2, -z+1/2'
'-x, -y, -z'
'x, y, -z'
'y, -x, -z'
'-y, x, -z'
'x-1/2, -y-1/2, z-1/2'
'-x-1/2, y-1/2, z-1/2'
'-y-1/2, -x-1/2, z-1/2'
'y-1/2, x-1/2, z-1/2'

loop_
_atom_site_label
_atom_site_type_symbol
_atom_site_fract_x
_atom_site_fract_y
_atom_site_fract_z
_atom_site_U_iso_or_equiv
_atom_site_adp_type
_atom_site_occupancy
_atom_site_site_symmetry_order
_atom_site_calc_flag
_atom_site_refinement_flags_posn
_atom_site_refinement_flags_adp
_atom_site_refinement_flags_occupancy
_atom_site_disorder_assembly
_atom_site_disorder_group
Hf1 Hf -0.04337(7) 0.12279(6) 0.0000 0.0482(4) Uani 1 2 d DS TU P . .
Hf2 Hf 0.0000 0.0000 0.07426(3) 0.0444(5) Uani 1 4 d DS TU P . .
O1 O -0.0257(4) 0.08974(18) 0.10993(17) 0.0349(19) Uiso 1 1 d D U . . .
O4 O -0.0862(7) 0.0303(6) 0.03494(18) 0.0325(19) Uiso 1 1 d . U . . .
O13 O -0.0558(8) 0.1653(6) 0.05866(9) 0.058(3) Uiso 1 1 d D U . . .
O19 O -0.1498(10) 0.1642(10) 0.0000 0.043(3) Uiso 1 2 d S TU P . .
O20 O 0.0054(10) 0.2240(10) 0.0000 0.047(3) Uiso 1 2 d S TU P . .
C3 C -0.07513(2) 0.31078(5) 0.19020(4) 0.076(5) Uiso 1 1 d D U . . .
C4 C -0.09055(7) 0.32616(11) 0.14988(6) 0.104(6) Uiso 1 1 d D U . . .
H4 H -0.1050 0.3710 0.1427 0.125 Uiso 1 1 calc R . . . .
C5 C -0.08434(6) 0.27460(9) 0.12025(6) 0.083(5) Uiso 1 1 d D U . . .
H5 H -0.0947 0.2850 0.0933 0.100 Uiso 1 1 calc R . . . .
C6 C -0.06266(2) 0.20748(5) 0.13094(4) 0.070(4) Uiso 1 1 d D U . . .
C7 C -0.04724(9) 0.19211(11) 0.17125(6) 0.057(4) Uiso 1 1 d D U . . .
H7 H -0.0327 0.1472 0.1784 0.068 Uiso 1 1 calc R . . . .
C8 C -0.05345(6) 0.24367(9) 0.20087(6) 0.109(7) Uiso 1 1 d D U . . .
H8 H -0.0431 0.2333 0.2278 0.131 Uiso 1 1 calc R . . . .
C9 C -0.08155(2) 0.36337(4) 0.22008(2) 0.064(4) Uiso 1 1 d D U . . .
C16 C -0.03122(3) 0.41580(4) 0.21715(3) 0.057(7) Uiso 0.5 1 d DG U . A -2
C15 C -0.03383(5) 0.47323(5) 0.24311(5) 0.013(5) Uiso 0.5 1 d DG U . A .
C10 C -0.13449(3) 0.36836(5) 0.24896(2) 0.099(9) Uiso 0.5 1 d DG U . A -1
C11 C -0.18652(8) 0.31413(8) 0.25199(6) 0.119(13) Uiso 0.5 1 d D U . A -1
H11A H -0.2070 0.3149 0.2786 0.178 Uiso 0.5 1 calc GR . . A -1
H11B H -0.1650 0.2694 0.2474 0.178 Uiso 0.5 1 calc GR . . A -1
H11C H -0.2223 0.3219 0.2320 0.178 Uiso 0.5 1 calc GR . . A -1
C12 C -0.05629(3) 0.15502(8) 0.10099(6) 0.065(4) Uiso 1 1 d D U . . .
C17 C 0.02261(5) 0.41781(6) 0.19082(3) 0.089(7) Uiso 1 1 d D U . A -2
H H 0.0598 0.3883 0.2005 0.133 Uiso 1 1 calc GR . . . .
HA H 0.0393 0.4651 0.1884 0.133 Uiso 1 1 calc GR . . . .
HB H 0.0072 0.4015 0.1647 0.133 Uiso 1 1 calc GR . . . .

loop_
_atom_site_aniso_label
_atom_site_aniso_U_11
_atom_site_aniso_U_22
_atom_site_aniso_U_33
_atom_site_aniso_U_23
_atom_site_aniso_U_13
_atom_site_aniso_U_12
Hf1 0.0600(9) 0.0297(8) 0.0548(3) 0.000 0.000 0.0060(7)
Hf2 0.0450(7) 0.0450(7) 0.0431(4) 0.000 0.000 0.000

loop_
_atom_type_symbol
_atom_type_description
_atom_type_scat_dispersion_real
_atom_type_scat_dispersion_imag
_atom_type_scat_source
C C 0.0030 0.0010 'International Tables Vol C Tables 4.2.6.8 and 6.1.1.4'
H H 0.0000 0.0000 'International Tables Vol C Tables 4.2.6.8 and 6.1.1.4'
Hf Hf -0.2930 6.1080 'International Tables Vol C Tables 4.2.6.8 and 6.1.1.4'
O O 0.0110 0.0060 'International Tables Vol C Tables 4.2.6.8 and 6.1.1.4'

loop_
_geom_angle_atom_site_label_1
_geom_angle_atom_site_label_2
_geom_angle_atom_site_label_3
_geom_angle
_geom_angle_site_symmetry_1
_geom_angle_site_symmetry_3
Hf1 Hf1 Hf1 90.0 11 3
Hf2 Hf1 Hf1 59.726(11) . 3
Hf2 Hf1 Hf2 89.05(4) 9 .
O4 Hf1 Hf1 89.4(3) . 11
O4 Hf1 Hf2 85.3(2) 10 .
O4 Hf1 O4 71.3(6) 4 .
O4 Hf1 O4 61.2(4) 10 .
O4 Hf1 O4 106.4(6) 11 .
O4 Hf1 O13 139.5(5) 11 .
O4 Hf1 O13 71.2(4) 4 .
O4 Hf1 O19 143.5(3) 4 .
O4 Hf1 O20 90.5(6) 4 .
O13 Hf1 Hf1 107.4(3) . 3
O13 Hf1 Hf1 105.5(4) . 11
O13 Hf1 Hf2 158.1(3) . 9
O13 Hf1 Hf2 69.1(3) . .
O13 Hf1 O4 78.1(4) . .
O13 Hf1 O4 136.6(4) 10 .
O13 Hf1 O13 132.7(6) . 10
O13 Hf1 O19 75.8(4) . .
O13 Hf1 O20 72.7(4) . .
O19 Hf1 Hf1 85.7(5) . 3
O19 Hf1 Hf1 175.7(5) . 11
O19 Hf1 Hf2 117.7(3) . .
O19 Hf1 O4 86.9(5) . .
O20 Hf1 Hf1 179.8(5) . 3
O20 Hf1 Hf1 89.8(5) . 11
O20 Hf1 Hf2 120.2(3) . .
O20 Hf1 O4 149.4(2) . .
O20 Hf1 O19 94.5(7) . .
Hf1 Hf2 Hf1 90.95(4) 9 .
Hf1 Hf2 Hf1 60.55(2) 3 .
O1 Hf2 Hf1 168.54(14) . 9
O1 Hf2 Hf1 110.48(16) . 11
O1 Hf2 Hf1 114.95(17) 4 .
O1 Hf2 Hf1 114.95(17) . 3
O1 Hf2 Hf1 110.48(16) 3 .
O1 Hf2 Hf1 168.54(14) 2 .
O1 Hf2 Hf1 77.97(14) . .
O1 Hf2 O1 113.2(3) . 2
O1 Hf2 O1 72.38(13) . 4
O1 Hf2 O4 86.6(3) . .
O1 Hf2 O4 77.4(3) 3 .
O1 Hf2 O4 77.4(3) . 4
O1 Hf2 O4 135.7(3) . 2
O1 Hf2 O4 151.0(3) 4 .
O1 Hf2 O4 151.0(3) . 3
O1 Hf2 O4 135.7(3) 2 .
O4 Hf2 Hf1 91.6(3) 3 .
O4 Hf2 Hf1 91.6(3) . 11
O4 Hf2 Hf1 30.2(3) 3 9
O4 Hf2 Hf1 39.0(3) . .
O4 Hf2 Hf1 86.6(2) 4 3
O4 Hf2 Hf1 86.6(2) . 9
O4 Hf2 Hf1 30.2(3) . 3
O4 Hf2 Hf1 30.2(3) 4 .
O4 Hf2 O4 69.2(2) 3 .
O4 Hf2 O4 106.8(5) 2 .
O4 Hf2 O4 69.2(2) 4 .
C12 O1 Hf2 133.7(4) . .
Hf1 O4 Hf1 113.2(3) 3 .
Hf1 O4 Hf2 115.6(5) 3 .
Hf2 O4 Hf1 103.7(5) . .
C12 O13 Hf1 148.7(7) . .
C4 C3 C8 119.88(14) . .
C4 C3 C9 119.80(11) . .
C8 C3 C9 120.32(13) . .
C3 C4 H4 119.9 . .
C5 C4 C3 120.13(17) . .
C5 C4 H4 119.9 . .
C4 C5 H5 120.0 . .
C4 C5 C6 119.97(17) . .
C6 C5 H5 120.0 . .
C5 C6 C12 120.16(14) . .
C7 C6 C5 119.89(15) . .
C7 C6 C12 119.94(13) . .
C6 C7 H7 119.9 . .
C8 C7 C6 120.13(17) . .
C8 C7 H7 119.9 . .
C3 C8 H8 120.0 . .
C7 C8 C3 119.99(17) . .
C7 C8 H8 120.0 . .
C16 C9 C3 113.8 . .
C10 C9 C3 126.1 . .
C15 C16 C9 120.0 . .
C17 C16 C9 126.36(7) . .
C17 C16 C15 113.63(7) . .
C16 C15 C15 132.60(10) . 8
C9 C10 C11 120.00(9) . .
C10 C11 H11A 109.5 . .
C10 C11 H11B 109.5 . .
C10 C11 H11C 109.5 . .
H11A C11 H11B 109.5 . .
H11A C11 H11C 109.5 . .
H11B C11 H11C 109.5 . .
O1 C12 C6 121.2(3) . .
O13 C12 O1 109.1(5) . .
O13 C12 C6 126.4(5) . .
C16 C17 H 109.5 . .
C16 C17 HA 109.5 . .
C16 C17 HB 109.5 . .
H C17 HA 109.5 . .
H C17 HB 109.5 . .
HA C17 HB 109.5 . .

loop_
_geom_bond_atom_site_label_1
_geom_bond_atom_site_label_2
_geom_bond_distance
_geom_bond_site_symmetry_2
Hf1 Hf1 3.5137(18) 3
Hf1 Hf2 3.4849(11) .
Hf1 O4 1.945(10) 4
Hf1 O4 2.259(10) .
Hf1 O13 2.107(5) .
Hf1 O19 2.180(19) .
Hf1 O20 2.14(2) .
Hf2 O1 2.133(4) .
Hf2 O4 2.171(11) .
O1 C12 1.407(4) .
O13 C12 1.407(4) .
C3 C4 1.390(2) .
C3 C8 1.3908(19) .
C3 C9 1.4102(14) .
C4 H4 0.9300 .
C4 C5 1.390(3) .
C5 H5 0.9300 .
C5 C6 1.391(2) .
C6 C7 1.390(2) .
C6 C12 1.410(2) .
C7 H7 0.9300 .
C7 C8 1.390(3) .
C8 H8 0.9300 .
C9 C16 1.3900 .
C9 C10 1.3900 .
C16 C15 1.3900 .
C10 C11 1.4373(15) .
C11 H11A 0.9600 .
C11 H11B 0.9600 .
C11 H11C 0.9600 .
C17 H 0.9600 .
C17 HA 0.9600 .
C17 HB 0.9600 .

loop_
_geom_torsion_atom_site_label_1
_geom_torsion_atom_site_label_2
_geom_torsion_atom_site_label_3
_geom_torsion_atom_site_label_4
_geom_torsion
Hf1 O13 C12 O1 14(2)
Hf1 O13 C12 C6 174.0(13)
Hf2 O1 C12 O13 -14.5(9)
Hf2 O1 C12 C6 -175.4(3)
C3 C4 C5 C6 -0.01(18)
C3 C9 C16 C15 176.07(6)
C3 C9 C16 C17 -3.92(9)
C3 C9 C10 C11 4.46(12)
C4 C3 C8 C7 -0.01(15)
C4 C3 C9 C16 -69.93(8)
C4 C3 C9 C10 105.86(9)
C4 C5 C6 C7 0.00(16)
C4 C5 C6 C12 180.00(10)
C5 C6 C7 C8 0.00(18)
C5 C6 C12 O1 171.4(3)
C5 C6 C12 O13 14.0(8)
C6 C7 C8 C3 0.01(19)
C7 C6 C12 O1 -8.6(3)
C7 C6 C12 O13 -166.0(8)
C8 C3 C4 C5 0.01(16)
C8 C3 C9 C16 110.06(7)
C8 C3 C9 C10 -74.15(7)
C9 C3 C4 C5 180.00(9)
C9 C3 C8 C7 180.00(10)
C12 C6 C7 C8 180.00(10)
